data_7133998
loop_
_publ_author_name
'Ould, Darren'
'Penrod, Megan'
'McConnell, Jessica B.'
'Zabara, Mohammed A.'
'Berge, Astrid H.'
'O'Keefe, Christopher A'
'Bond, Andrew David'
'Menkin, Svetlana'
'Grey, Clare P.'
'Wright, Dominic S.'

_publ_section_title
;
 Borates vs. Aluminates: Comparing the Anion for Lithium-Ion Batteries
;
_journal_name_full 'Chemical Communications'
_journal_paper_doi 10.1039/D4CC04812A
_journal_year 2024
_chemical_formula_moiety 'C24 H8 Al2 F48 Li2 O8'
_chemical_formula_sum 'C24 H8 Al2 F48 Li2 O8'
_chemical_formula_weight 1404.14
_space_group_crystal_system triclinic
_space_group_IT_number 2
_space_group_name_Hall '-P 1'
_space_group_name_H-M_alt 'P -1'
_atom_sites_solution_hydrogens geom
_atom_sites_solution_primary dual
_atom_sites_solution_secondary difmap
_audit_creation_method SHELXL-2019/2
_audit_update_record
;
2024-09-09 deposited with the CCDC.	2024-11-22 downloaded from the CCDC.
;
_cell_angle_alpha 76.185(2)
_cell_angle_beta 80.386(2)
_cell_angle_gamma 65.157(2)
_cell_formula_units_Z 1
_cell_length_a 10.1467(3)
_cell_length_b 10.5435(3)
_cell_length_c 11.6900(3)
_cell_measurement_reflns_used 5512
_cell_measurement_temperature 200(2)
_cell_measurement_theta_max 67.97
_cell_measurement_theta_min 4.82
_cell_volume 1098.90(6)
_computing_cell_refinement 'SAINT (Bruker, 2016)'
_computing_data_collection 'APEX5 (Bruker, 2023)'
_computing_data_reduction SAINT
_computing_molecular_graphics 'Mercury (Macrae et al., 2008)'
_computing_publication_material SHELXL
_computing_structure_refinement 'SHELXL (Sheldrick, 2015)'
_computing_structure_solution 'SHELXT (Sheldrick, 2015)'
_diffrn_ambient_temperature 200(2)
_diffrn_measured_fraction_theta_full 0.995
_diffrn_measured_fraction_theta_max 0.994
_diffrn_measurement_device_type 'Bruker D8-QUEST PHOTON-III'
_diffrn_measurement_method '\w and \f-scans'
_diffrn_radiation_type CuK\a
_diffrn_radiation_wavelength 1.54178
_diffrn_reflns_av_R_equivalents 0.0548
_diffrn_reflns_av_unetI/netI 0.0388
_diffrn_reflns_Laue_measured_fraction_full 0.995
_diffrn_reflns_Laue_measured_fraction_max 0.994
_diffrn_reflns_limit_h_max 12
_diffrn_reflns_limit_h_min -12
_diffrn_reflns_limit_k_max 12
_diffrn_reflns_limit_k_min -12
_diffrn_reflns_limit_l_max 13
_diffrn_reflns_limit_l_min -14
_diffrn_reflns_number 18345
_diffrn_reflns_point_group_measured_fraction_full 0.995
_diffrn_reflns_point_group_measured_fraction_max 0.994
_diffrn_reflns_theta_full 67.679
_diffrn_reflns_theta_max 68.335
_diffrn_reflns_theta_min 3.905
_diffrn_source 'Incoatec I\mS Cu microsource'
_exptl_absorpt_coefficient_mu 2.998
_exptl_absorpt_correction_T_max 0.7531
_exptl_absorpt_correction_T_min 0.5604
_exptl_absorpt_correction_type multi-scan
_exptl_absorpt_process_details 'SADABS (Bruker, 2016)'
_exptl_crystal_colour colourless
_exptl_crystal_density_diffrn 2.122
_exptl_crystal_description block
_exptl_crystal_F_000 680
_exptl_crystal_size_max 0.100
_exptl_crystal_size_mid 0.080
_exptl_crystal_size_min 0.060
_refine_diff_density_max 0.428
_refine_diff_density_min -0.354
_refine_diff_density_rms 0.060
_refine_ls_extinction_method none
_refine_ls_goodness_of_fit_ref 1.043
_refine_ls_hydrogen_treatment constr
_refine_ls_matrix_type full
_refine_ls_number_parameters 379
_refine_ls_number_reflns 3994
_refine_ls_number_restraints 0
_refine_ls_restrained_S_all 1.043
_refine_ls_R_factor_all 0.0604
_refine_ls_R_factor_gt 0.0486
_refine_ls_shift/su_max 0.000
_refine_ls_shift/su_mean 0.000
_refine_ls_structure_factor_coef Fsqd
_refine_ls_weighting_details 'w=1/[\s^2^(Fo^2^)+(0.0461P)^2^+1.2211P] where P=(Fo^2^+2Fc^2^)/3'
_refine_ls_weighting_scheme calc
_refine_ls_wR_factor_gt 0.1143
_refine_ls_wR_factor_ref 0.1224
_reflns_Friedel_coverage 0.000
_reflns_number_gt 3276
_reflns_number_total 3994
_reflns_threshold_expression 'I > 2\s(I)'
_cod_data_source_file d4cc04812a2.cif
_cod_data_source_block DW_B1_0552
_cod_database_code 7133998
_cambridge_user_name 'Darren Ould'
_cambridge_user_crsid dmo33
_cambridge_supervisor_name 'Dominic Wright'
_cambridge_supervisor_crsid dsw1000
_cambridge_crystallographer_name 'Andrew Bond'
_cambridge_crystallographer_crsid adb29
_cambridge_sample_id EXP307
_cambridge_data_id DW_B1_0552
_shelx_space_group_comment
;
The symmetry employed for this shelxl refinement is uniquely defined
by the following loop, which should always be used as a source of
symmetry information in preference to the above space-group names.
They are only intended as comments.
;
_shelx_estimated_absorpt_t_min 0.754
_shelx_estimated_absorpt_t_max 0.841

loop_
_space_group_symop_operation_xyz
'x, y, z'
'-x, -y, -z'

loop_
_atom_site_label
_atom_site_type_symbol
_atom_site_fract_x
_atom_site_fract_y
_atom_site_fract_z
_atom_site_U_iso_or_equiv
_atom_site_adp_type
_atom_site_occupancy
_atom_site_site_symmetry_order
_atom_site_calc_flag
_atom_site_refinement_flags_posn
_atom_site_refinement_flags_adp
_atom_site_refinement_flags_occupancy
_atom_site_disorder_assembly
_atom_site_disorder_group
Al1 Al 0.36542(7) 0.58536(8) 0.66725(7) 0.02629(19) Uani 1 1 d . . . . .
Li1 Li 0.5925(7) 0.6172(7) 0.4776(5) 0.0546(14) Uani 1 1 d . . . . .
F1 F 0.6974(3) 0.8122(3) 0.7276(2) 0.0796(7) Uani 1 1 d . . . . .
F2 F 0.5604(4) 0.8739(3) 0.5901(3) 0.1018(10) Uani 1 1 d . . . . .
F3 F 0.7558(3) 0.6915(3) 0.5902(3) 0.1000(10) Uani 1 1 d . . . . .
F4 F 0.6831(3) 0.6017(3) 0.90514(18) 0.0682(6) Uani 1 1 d . . . . .
F5 F 0.7753(3) 0.4642(3) 0.7799(2) 0.0812(8) Uani 1 1 d . . . . .
F6 F 0.5731(3) 0.4804(3) 0.8751(2) 0.0859(8) Uani 1 1 d . . . . .
F7 F 0.3874(2) 0.8455(2) 0.42133(17) 0.0521(5) Uani 1 1 d . . . . .
F8 F 0.1833(2) 0.9536(2) 0.3424(2) 0.0641(6) Uani 1 1 d . . . . .
F9 F 0.1891(3) 0.9045(2) 0.53100(19) 0.0658(6) Uani 1 1 d . . . . .
F10 F 0.0345(2) 0.7449(3) 0.56036(19) 0.0646(6) Uani 1 1 d . . . . .
F11 F 0.1034(2) 0.5848(2) 0.4559(2) 0.0658(6) Uani 1 1 d . . . . .
F12 F 0.0107(2) 0.8039(3) 0.3742(2) 0.0765(7) Uani 1 1 d . . . . .
F13 F 0.2396(3) 0.9344(3) 0.7590(3) 0.0810(8) Uani 1 1 d . . . . .
F14 F 0.2369(3) 0.8218(3) 0.9359(3) 0.1033(10) Uani 1 1 d . . . . .
F15 F 0.0418(3) 0.9941(3) 0.8714(2) 0.0857(8) Uani 1 1 d . . . . .
F16 F 0.0787(3) 0.6550(4) 0.9887(2) 0.1172(13) Uani 1 1 d . . . . .
F17 F -0.1064(2) 0.8265(3) 0.9111(2) 0.0913(9) Uani 1 1 d . . . . .
F18 F -0.0083(3) 0.6340(3) 0.8447(3) 0.1015(10) Uani 1 1 d . . . . .
F19 F 0.1158(3) 0.4221(3) 0.7098(3) 0.0871(8) Uani 1 1 d . . . . .
F20 F 0.1755(3) 0.2182(3) 0.8214(2) 0.0842(8) Uani 1 1 d . . . . .
F21 F 0.2871(3) 0.2413(3) 0.6507(2) 0.0814(8) Uani 1 1 d . . . . .
F22 F 0.3956(3) 0.1585(3) 0.96400(19) 0.0861(8) Uani 1 1 d . . . . .
F23 F 0.5642(3) 0.2235(3) 0.8723(3) 0.1024(10) Uani 1 1 d . . . . .
F24 F 0.5025(3) 0.0914(2) 0.8037(2) 0.0815(8) Uani 1 1 d . . . . .
O1 O 0.52495(19) 0.6185(2) 0.64874(16) 0.0322(4) Uani 1 1 d . . . . .
O2 O 0.3395(2) 0.6083(2) 0.51705(16) 0.0350(4) Uani 1 1 d . . . . .
O3 O 0.2434(2) 0.6696(2) 0.76999(17) 0.0377(4) Uani 1 1 d . . . . .
O4 O 0.4025(2) 0.40258(19) 0.69811(16) 0.0346(4) Uani 1 1 d . . . . .
C1 C 0.5653(3) 0.6730(3) 0.7288(2) 0.0348(6) Uani 1 1 d . . . . .
H1A H 0.474634 0.736322 0.768842 0.042 Uiso 1 1 calc R U . . .
C2 C 0.6467(4) 0.7627(4) 0.6598(3) 0.0520(8) Uani 1 1 d . . . . .
C3 C 0.6528(4) 0.5546(4) 0.8221(3) 0.0460(7) Uani 1 1 d . . . . .
C4 C 0.2503(3) 0.7116(3) 0.4330(2) 0.0313(6) Uani 1 1 d . . . . .
H4A H 0.290820 0.686116 0.353699 0.038 Uiso 1 1 calc R U . . .
C5 C 0.2493(3) 0.8560(3) 0.4318(3) 0.0394(6) Uani 1 1 d . . . . .
C6 C 0.0972(3) 0.7128(4) 0.4558(3) 0.0445(7) Uani 1 1 d . . . . .
C7 C 0.1183(3) 0.7808(3) 0.7993(3) 0.0385(6) Uani 1 1 d . . . . .
H7A H 0.065720 0.832990 0.726096 0.046 Uiso 1 1 calc R U . . .
C8 C 0.1587(4) 0.8832(4) 0.8439(4) 0.0615(10) Uani 1 1 d . . . . .
C9 C 0.0205(4) 0.7244(5) 0.8875(3) 0.0625(10) Uani 1 1 d . . . . .
C10 C 0.3384(3) 0.3338(3) 0.7935(2) 0.0376(6) Uani 1 1 d . . . . .
H10A H 0.285700 0.400512 0.849726 0.045 Uiso 1 1 calc R U . . .
C11 C 0.2281(4) 0.3015(4) 0.7457(3) 0.0550(9) Uani 1 1 d . . . . .
C12 C 0.4515(4) 0.2002(4) 0.8587(3) 0.0521(8) Uani 1 1 d . . . . .

loop_
_atom_site_aniso_label
_atom_site_aniso_U_11
_atom_site_aniso_U_22
_atom_site_aniso_U_33
_atom_site_aniso_U_23
_atom_site_aniso_U_13
_atom_site_aniso_U_12
Al1 0.0227(3) 0.0262(4) 0.0298(4) -0.0036(3) -0.0019(3) -0.0105(3)
Li1 0.073(4) 0.054(3) 0.044(3) -0.015(3) 0.011(3) -0.035(3)
F1 0.1087(19) 0.0828(16) 0.0875(16) -0.0129(13) -0.0288(14) -0.0703(16)
F2 0.138(3) 0.0774(18) 0.111(2) 0.0401(16) -0.070(2) -0.0711(18)
F3 0.114(2) 0.109(2) 0.108(2) -0.0451(18) 0.0610(18) -0.086(2)
F4 0.0843(15) 0.0793(15) 0.0513(12) -0.0196(11) -0.0257(11) -0.0310(13)
F5 0.0665(14) 0.0798(17) 0.0654(14) -0.0240(12) -0.0251(11) 0.0142(12)
F6 0.127(2) 0.0959(19) 0.0579(13) 0.0170(13) -0.0221(14) -0.0780(18)
F7 0.0516(10) 0.0562(11) 0.0584(11) -0.0053(9) -0.0025(9) -0.0343(9)
F8 0.0647(12) 0.0380(10) 0.0728(14) 0.0164(10) -0.0197(11) -0.0132(9)
F9 0.0886(15) 0.0518(12) 0.0655(13) -0.0297(10) 0.0261(11) -0.0376(11)
F10 0.0455(11) 0.1013(17) 0.0661(13) -0.0408(12) 0.0183(9) -0.0423(11)
F11 0.0768(14) 0.0777(15) 0.0701(14) -0.0263(11) 0.0055(11) -0.0543(13)
F12 0.0439(11) 0.0971(18) 0.0831(16) -0.0010(13) -0.0336(11) -0.0208(11)
F13 0.0672(14) 0.0591(14) 0.126(2) -0.0400(14) 0.0140(14) -0.0300(12)
F14 0.108(2) 0.107(2) 0.100(2) -0.0467(18) -0.0549(17) -0.0157(17)
F15 0.0775(16) 0.0680(15) 0.0962(18) -0.0507(14) 0.0066(13) -0.0001(12)
F16 0.0777(17) 0.154(3) 0.0593(16) 0.0441(17) -0.0001(13) -0.0243(19)
F17 0.0438(12) 0.109(2) 0.0827(17) -0.0156(15) 0.0261(11) -0.0064(12)
F18 0.0693(16) 0.102(2) 0.141(3) -0.0221(19) 0.0264(16) -0.0538(16)
F19 0.0586(14) 0.097(2) 0.113(2) -0.0110(16) -0.0229(14) -0.0364(14)
F20 0.1086(19) 0.1009(19) 0.0798(16) -0.0212(14) 0.0256(14) -0.0867(18)
F21 0.0969(18) 0.122(2) 0.0639(14) -0.0463(14) 0.0153(12) -0.0733(17)
F22 0.120(2) 0.0580(14) 0.0421(12) 0.0118(10) 0.0129(12) -0.0164(14)
F23 0.0914(19) 0.0775(18) 0.129(2) 0.0290(17) -0.0644(18) -0.0298(15)
F24 0.114(2) 0.0367(11) 0.0605(13) -0.0077(10) 0.0136(13) -0.0059(12)
O1 0.0284(9) 0.0395(10) 0.0355(10) -0.0107(8) -0.0021(7) -0.0182(8)
O2 0.0352(10) 0.0304(10) 0.0318(10) -0.0052(8) -0.0087(8) -0.0038(8)
O3 0.0301(9) 0.0383(11) 0.0394(11) -0.0110(9) 0.0019(8) -0.0083(8)
O4 0.0382(10) 0.0284(10) 0.0350(10) -0.0016(8) 0.0045(8) -0.0160(8)
C1 0.0324(13) 0.0393(15) 0.0384(15) -0.0132(12) -0.0039(11) -0.0160(12)
C2 0.063(2) 0.053(2) 0.058(2) -0.0088(17) -0.0140(17) -0.0368(17)
C3 0.0510(18) 0.0509(19) 0.0418(17) -0.0139(15) -0.0075(14) -0.0215(15)
C4 0.0268(12) 0.0330(14) 0.0302(13) -0.0039(11) -0.0063(10) -0.0076(10)
C5 0.0393(15) 0.0342(15) 0.0388(16) -0.0027(13) -0.0016(12) -0.0117(12)
C6 0.0365(15) 0.0551(19) 0.0460(18) -0.0131(15) -0.0074(13) -0.0187(14)
C7 0.0309(13) 0.0438(17) 0.0312(14) -0.0094(12) -0.0014(11) -0.0048(12)
C8 0.057(2) 0.055(2) 0.063(2) -0.0308(19) -0.0090(18) -0.0011(17)
C9 0.0384(17) 0.075(3) 0.055(2) -0.0024(19) 0.0074(15) -0.0132(18)
C10 0.0463(16) 0.0333(15) 0.0330(15) -0.0018(12) 0.0031(12) -0.0203(13)
C11 0.065(2) 0.064(2) 0.050(2) -0.0097(17) 0.0078(17) -0.044(2)
C12 0.069(2) 0.0418(18) 0.0404(18) 0.0013(14) -0.0024(16) -0.0224(17)

loop_
_atom_type_symbol
_atom_type_description
_atom_type_scat_dispersion_real
_atom_type_scat_dispersion_imag
_atom_type_scat_source
C C 0.0181 0.0091 'International Tables Vol C Tables 4.2.6.8 and 6.1.1.4'
H H 0.0000 0.0000 'International Tables Vol C Tables 4.2.6.8 and 6.1.1.4'
Li Li 0.0008 0.0003 'International Tables Vol C Tables 4.2.6.8 and 6.1.1.4'
O O 0.0492 0.0322 'International Tables Vol C Tables 4.2.6.8 and 6.1.1.4'
F F 0.0727 0.0534 'International Tables Vol C Tables 4.2.6.8 and 6.1.1.4'
Al Al 0.2130 0.2455 'International Tables Vol C Tables 4.2.6.8 and 6.1.1.4'

loop_
_geom_angle_atom_site_label_1
_geom_angle_atom_site_label_2
_geom_angle_atom_site_label_3
_geom_angle
_geom_angle_site_symmetry_1
_geom_angle_site_symmetry_3
_geom_angle_publ_flag
O3 Al1 O4 111.27(10) . . ?
O3 Al1 O2 126.82(10) . . ?
O4 Al1 O2 94.54(9) . . ?
O3 Al1 O1 111.84(10) . . ?
O4 Al1 O1 112.44(9) . . ?
O2 Al1 O1 98.49(9) . . ?
O3 Al1 Li1 139.83(14) . 2_666 ?
O4 Al1 Li1 46.44(14) . 2_666 ?
O2 Al1 Li1 48.52(14) . 2_666 ?
O1 Al1 Li1 108.09(14) . 2_666 ?
O3 Al1 Li1 142.17(13) . . ?
O4 Al1 Li1 104.82(13) . . ?
O2 Al1 Li1 58.93(14) . . ?
O1 Al1 Li1 40.47(13) . . ?
Li1 Al1 Li1 75.21(18) 2_666 . ?
O1 Li1 O4 159.1(3) . 2_666 ?
O1 Li1 O2 98.0(3) . 2_666 ?
O4 Li1 O2 74.50(19) 2_666 2_666 ?
O1 Li1 F21 127.6(3) . 2_666 ?
O4 Li1 F21 70.81(18) 2_666 2_666 ?
O2 Li1 F21 123.3(3) 2_666 2_666 ?
O1 Li1 F7 90.4(2) . . ?
O4 Li1 F7 84.0(2) 2_666 . ?
O2 Li1 F7 140.5(3) 2_666 . ?
F21 Li1 F7 77.7(2) 2_666 . ?
O1 Li1 O2 70.27(18) . . ?
O4 Li1 O2 89.2(2) 2_666 . ?
O2 Li1 O2 81.9(2) 2_666 . ?
F21 Li1 O2 139.2(3) 2_666 . ?
F7 Li1 O2 64.71(17) . . ?
O1 Li1 Al1 130.8(3) . 2_666 ?
O4 Li1 Al1 37.25(11) 2_666 2_666 ?
O2 Li1 Al1 37.55(10) 2_666 2_666 ?
F21 Li1 Al1 100.29(19) 2_666 2_666 ?
F7 Li1 Al1 112.5(2) . 2_666 ?
O2 Li1 Al1 80.92(17) . 2_666 ?
O1 Li1 Al1 34.83(11) . . ?
O4 Li1 Al1 124.3(3) 2_666 . ?
O2 Li1 Al1 85.41(19) 2_666 . ?
F21 Li1 Al1 151.2(3) 2_666 . ?
F7 Li1 Al1 79.81(18) . . ?
O2 Li1 Al1 36.02(9) . . ?
Al1 Li1 Al1 104.79(18) 2_666 . ?
C5 F7 Li1 122.0(2) . . ?
C11 F21 Li1 107.2(2) . 2_666 ?
C1 O1 Al1 124.53(16) . . ?
C1 O1 Li1 128.4(2) . . ?
Al1 O1 Li1 104.7(2) . . ?
C4 O2 Al1 137.65(17) . . ?
C4 O2 Li1 122.2(2) . 2_666 ?
Al1 O2 Li1 93.93(18) . 2_666 ?
C4 O2 Li1 108.4(2) . . ?
Al1 O2 Li1 85.06(15) . . ?
Li1 O2 Li1 98.1(2) 2_666 . ?
C7 O3 Al1 150.41(19) . . ?
C10 O4 Al1 125.30(17) . . ?
C10 O4 Li1 122.9(2) . 2_666 ?
Al1 O4 Li1 96.31(18) . 2_666 ?
O1 C1 C3 110.8(2) . . ?
O1 C1 C2 108.2(2) . . ?
C3 C1 C2 113.0(3) . . ?
O1 C1 H1A 108.3 . . ?
C3 C1 H1A 108.3 . . ?
C2 C1 H1A 108.3 . . ?
F2 C2 F1 106.4(3) . . ?
F2 C2 F3 106.1(3) . . ?
F1 C2 F3 108.6(3) . . ?
F2 C2 C1 110.6(3) . . ?
F1 C2 C1 113.1(3) . . ?
F3 C2 C1 111.7(3) . . ?
F5 C3 F4 108.0(3) . . ?
F5 C3 F6 106.7(3) . . ?
F4 C3 F6 106.9(3) . . ?
F5 C3 C1 113.9(3) . . ?
F4 C3 C1 112.8(3) . . ?
F6 C3 C1 108.1(3) . . ?
O2 C4 C5 110.6(2) . . ?
O2 C4 C6 110.0(2) . . ?
C5 C4 C6 111.9(2) . . ?
O2 C4 H4A 108.1 . . ?
C5 C4 H4A 108.1 . . ?
C6 C4 H4A 108.1 . . ?
F8 C5 F9 108.3(3) . . ?
F8 C5 F7 107.1(2) . . ?
F9 C5 F7 105.8(2) . . ?
F8 C5 C4 112.8(2) . . ?
F9 C5 C4 113.2(2) . . ?
F7 C5 C4 109.2(2) . . ?
F12 C6 F11 107.7(3) . . ?
F12 C6 F10 107.9(3) . . ?
F11 C6 F10 106.7(3) . . ?
F12 C6 C4 112.1(3) . . ?
F11 C6 C4 109.7(3) . . ?
F10 C6 C4 112.4(2) . . ?
O3 C7 C9 110.0(3) . . ?
O3 C7 C8 109.4(2) . . ?
C9 C7 C8 112.8(3) . . ?
O3 C7 H7A 108.2 . . ?
C9 C7 H7A 108.2 . . ?
C8 C7 H7A 108.2 . . ?
F14 C8 F15 108.7(3) . . ?
F14 C8 F13 106.6(4) . . ?
F15 C8 F13 107.1(3) . . ?
F14 C8 C7 112.8(3) . . ?
F15 C8 C7 111.9(3) . . ?
F13 C8 C7 109.5(3) . . ?
F16 C9 F17 107.7(3) . . ?
F16 C9 F18 106.7(4) . . ?
F17 C9 F18 106.6(3) . . ?
F16 C9 C7 113.3(3) . . ?
F17 C9 C7 112.2(3) . . ?
F18 C9 C7 109.9(3) . . ?
O4 C10 C11 107.7(2) . . ?
O4 C10 C12 111.7(2) . . ?
C11 C10 C12 111.8(3) . . ?
O4 C10 H10A 108.5 . . ?
C11 C10 H10A 108.5 . . ?
C12 C10 H10A 108.5 . . ?
F20 C11 F19 107.3(3) . . ?
F20 C11 F21 107.9(3) . . ?
F19 C11 F21 106.4(3) . . ?
F20 C11 C10 114.5(3) . . ?
F19 C11 C10 110.0(3) . . ?
F21 C11 C10 110.4(3) . . ?
F23 C12 F24 106.2(3) . . ?
F23 C12 F22 108.8(3) . . ?
F24 C12 F22 106.8(3) . . ?
F23 C12 C10 110.6(3) . . ?
F24 C12 C10 113.9(3) . . ?
F22 C12 C10 110.4(3) . . ?

loop_
_geom_bond_atom_site_label_1
_geom_bond_atom_site_label_2
_geom_bond_distance
_geom_bond_site_symmetry_2
_geom_bond_publ_flag
Al1 O3 1.6895(19) . ?
Al1 O4 1.7577(19) . ?
Al1 O2 1.7629(19) . ?
Al1 O1 1.7637(18) . ?
Al1 Li1 2.886(6) 2_666 ?
Al1 Li1 2.987(6) . ?
Li1 O1 2.004(6) . ?
Li1 O4 2.104(6) 2_666 ?
Li1 O2 2.167(6) 2_666 ?
Li1 F21 2.413(6) 2_666 ?
Li1 F7 2.460(7) . ?
Li1 O2 2.568(7) . ?
F1 C2 1.313(4) . ?
F2 C2 1.313(4) . ?
F3 C2 1.320(5) . ?
F4 C3 1.321(4) . ?
F5 C3 1.312(4) . ?
F6 C3 1.335(4) . ?
F7 C5 1.345(3) . ?
F8 C5 1.320(4) . ?
F9 C5 1.328(3) . ?
F10 C6 1.330(4) . ?
F11 C6 1.324(4) . ?
F12 C6 1.318(4) . ?
F13 C8 1.339(5) . ?
F14 C8 1.314(5) . ?
F15 C8 1.328(4) . ?
F16 C9 1.319(5) . ?
F17 C9 1.323(4) . ?
F18 C9 1.325(5) . ?
F19 C11 1.334(5) . ?
F20 C11 1.306(4) . ?
F21 C11 1.338(4) . ?
F22 C12 1.322(4) . ?
F23 C12 1.306(5) . ?
F24 C12 1.319(4) . ?
O1 C1 1.400(3) . ?
O2 C4 1.389(3) . ?
O3 C7 1.377(3) . ?
O4 C10 1.400(3) . ?
C1 C3 1.509(4) . ?
C1 C2 1.515(4) . ?
C1 H1A 1.0000 . ?
C4 C5 1.516(4) . ?
C4 C6 1.527(4) . ?
C4 H4A 1.0000 . ?
C7 C9 1.505(5) . ?
C7 C8 1.523(5) . ?
C7 H7A 1.0000 . ?
C10 C11 1.517(5) . ?
C10 C12 1.518(5) . ?
C10 H10A 1.0000 . ?

loop_
_geom_torsion_atom_site_label_1
_geom_torsion_atom_site_label_2
_geom_torsion_atom_site_label_3
_geom_torsion_atom_site_label_4
_geom_torsion
_geom_torsion_site_symmetry_1
_geom_torsion_site_symmetry_2
_geom_torsion_site_symmetry_3
_geom_torsion_site_symmetry_4
_geom_torsion_publ_flag
O3 Al1 O1 C1 16.6(2) . . . . ?
O4 Al1 O1 C1 -109.4(2) . . . . ?
O2 Al1 O1 C1 152.1(2) . . . . ?
Li1 Al1 O1 C1 -158.9(2) 2_666 . . . ?
Li1 Al1 O1 C1 163.9(3) . . . . ?
O3 Al1 O1 Li1 -147.3(2) . . . . ?
O4 Al1 O1 Li1 86.7(2) . . . . ?
O2 Al1 O1 Li1 -11.8(2) . . . . ?
Li1 Al1 O1 Li1 37.2(3) 2_666 . . . ?
O3 Al1 O2 C4 22.4(3) . . . . ?
O4 Al1 O2 C4 143.4(3) . . . . ?
O1 Al1 O2 C4 -103.1(3) . . . . ?
Li1 Al1 O2 C4 150.2(3) 2_666 . . . ?
Li1 Al1 O2 C4 -112.0(3) . . . . ?
O3 Al1 O2 Li1 -127.8(2) . . . 2_666 ?
O4 Al1 O2 Li1 -6.82(19) . . . 2_666 ?
O1 Al1 O2 Li1 106.69(19) . . . 2_666 ?
Li1 Al1 O2 Li1 97.8(2) . . . 2_666 ?
O3 Al1 O2 Li1 134.49(17) . . . . ?
O4 Al1 O2 Li1 -104.58(16) . . . . ?
O1 Al1 O2 Li1 8.93(16) . . . . ?
Li1 Al1 O2 Li1 -97.8(2) 2_666 . . . ?
O4 Al1 O3 C7 -132.2(4) . . . . ?
O2 Al1 O3 C7 -18.7(4) . . . . ?
O1 Al1 O3 C7 101.2(4) . . . . ?
Li1 Al1 O3 C7 -85.4(5) 2_666 . . . ?
Li1 Al1 O3 C7 66.3(5) . . . . ?
O3 Al1 O4 C10 1.2(2) . . . . ?
O2 Al1 O4 C10 -131.3(2) . . . . ?
O1 Al1 O4 C10 127.6(2) . . . . ?
Li1 Al1 O4 C10 -138.4(3) 2_666 . . . ?
Li1 Al1 O4 C10 169.7(2) . . . . ?
O3 Al1 O4 Li1 139.6(2) . . . 2_666 ?
O2 Al1 O4 Li1 7.1(2) . . . 2_666 ?
O1 Al1 O4 Li1 -94.1(2) . . . 2_666 ?
Li1 Al1 O4 Li1 -52.0(3) . . . 2_666 ?
Al1 O1 C1 C3 88.0(3) . . . . ?
Li1 O1 C1 C3 -112.1(3) . . . . ?
Al1 O1 C1 C2 -147.7(2) . . . . ?
Li1 O1 C1 C2 12.3(4) . . . . ?
O1 C1 C2 F2 64.7(4) . . . . ?
C3 C1 C2 F2 -172.4(3) . . . . ?
O1 C1 C2 F1 -176.1(3) . . . . ?
C3 C1 C2 F1 -53.1(4) . . . . ?
O1 C1 C2 F3 -53.2(4) . . . . ?
C3 C1 C2 F3 69.8(4) . . . . ?
O1 C1 C3 F5 61.6(3) . . . . ?
C2 C1 C3 F5 -60.0(4) . . . . ?
O1 C1 C3 F4 -174.8(2) . . . . ?
C2 C1 C3 F4 63.6(4) . . . . ?
O1 C1 C3 F6 -56.8(3) . . . . ?
C2 C1 C3 F6 -178.4(3) . . . . ?
Al1 O2 C4 C5 49.1(3) . . . . ?
Li1 O2 C4 C5 -166.7(2) 2_666 . . . ?
Li1 O2 C4 C5 -54.2(3) . . . . ?
Al1 O2 C4 C6 -74.9(3) . . . . ?
Li1 O2 C4 C6 69.2(3) 2_666 . . . ?
Li1 O2 C4 C6 -178.2(2) . . . . ?
Li1 F7 C5 F8 -144.8(2) . . . . ?
Li1 F7 C5 F9 99.8(3) . . . . ?
Li1 F7 C5 C4 -22.4(3) . . . . ?
O2 C4 C5 F8 170.8(2) . . . . ?
C6 C4 C5 F8 -66.2(3) . . . . ?
O2 C4 C5 F9 -65.7(3) . . . . ?
C6 C4 C5 F9 57.3(3) . . . . ?
O2 C4 C5 F7 51.9(3) . . . . ?
C6 C4 C5 F7 174.9(2) . . . . ?
O2 C4 C6 F12 -176.5(2) . . . . ?
C5 C4 C6 F12 60.2(3) . . . . ?
O2 C4 C6 F11 -56.8(3) . . . . ?
C5 C4 C6 F11 179.9(2) . . . . ?
O2 C4 C6 F10 61.8(3) . . . . ?
C5 C4 C6 F10 -61.5(3) . . . . ?
Al1 O3 C7 C9 130.1(4) . . . . ?
Al1 O3 C7 C8 -105.5(4) . . . . ?
O3 C7 C8 F14 -58.2(4) . . . . ?
C9 C7 C8 F14 64.5(4) . . . . ?
O3 C7 C8 F15 178.9(3) . . . . ?
C9 C7 C8 F15 -58.4(4) . . . . ?
O3 C7 C8 F13 60.3(4) . . . . ?
C9 C7 C8 F13 -177.0(3) . . . . ?
O3 C7 C9 F16 63.0(5) . . . . ?
C8 C7 C9 F16 -59.5(5) . . . . ?
O3 C7 C9 F17 -174.8(3) . . . . ?
C8 C7 C9 F17 62.8(4) . . . . ?
O3 C7 C9 F18 -56.3(4) . . . . ?
C8 C7 C9 F18 -178.8(3) . . . . ?
Al1 O4 C10 C11 105.2(3) . . . . ?
Li1 O4 C10 C11 -23.0(4) 2_666 . . . ?
Al1 O4 C10 C12 -131.7(2) . . . . ?
Li1 O4 C10 C12 100.2(3) 2_666 . . . ?
Li1 F21 C11 F20 -173.6(3) 2_666 . . . ?
Li1 F21 C11 F19 71.5(3) 2_666 . . . ?
Li1 F21 C11 C10 -47.8(4) 2_666 . . . ?
O4 C10 C11 F20 170.0(3) . . . . ?
C12 C10 C11 F20 47.0(4) . . . . ?
O4 C10 C11 F19 -69.1(3) . . . . ?
C12 C10 C11 F19 167.9(3) . . . . ?
O4 C10 C11 F21 48.0(4) . . . . ?
C12 C10 C11 F21 -75.0(4) . . . . ?
O4 C10 C12 F23 43.0(4) . . . . ?
C11 C10 C12 F23 163.8(3) . . . . ?
O4 C10 C12 F24 -76.4(4) . . . . ?
C11 C10 C12 F24 44.3(4) . . . . ?
O4 C10 C12 F22 163.5(3) . . . . ?
C11 C10 C12 F22 -75.8(4) . . . . ?
